data_1514612
loop_
_publ_author_name
'Baniodeh, Amer'
'Anson, Christopher E.'
'Powell, Annie K.'

_publ_section_title
;
 Ringing the changes in Feiii/Ybiii cyclic coordination clusters
;
_journal_issue 12
_journal_name_full 'Chemical Science'
_journal_page_first 4354
_journal_paper_doi 10.1039/c3sc52041b
_journal_volume 4
_journal_year 2013
_chemical_formula_moiety '(C79 H102 Fe4 N4 O29 Yb2), 3(C2 H3 N)'
_chemical_formula_sum 'C85 H111 Fe4 N7 O29 Yb2'
_chemical_formula_weight 2264.29
_chemical_name_systematic
; 
 ? 
;
_space_group_IT_number 2
_symmetry_cell_setting triclinic
_symmetry_space_group_name_Hall '-P 1'
_symmetry_space_group_name_H-M 'P -1'
_atom_sites_solution_hydrogens geom
_atom_sites_solution_primary direct
_atom_sites_solution_secondary difmap
_audit_creation_method SHELXL-97
_cell_angle_alpha 84.231(5)
_cell_angle_beta 70.788(5)
_cell_angle_gamma 83.144(5)
_cell_formula_units_Z 2
_cell_length_a 14.2113(9)
_cell_length_b 18.5580(13)
_cell_length_c 19.2000(12)
_cell_measurement_reflns_used 56190
_cell_measurement_temperature 150(2)
_cell_measurement_theta_max 27.89
_cell_measurement_theta_min 1.52
_cell_volume 4737.3(6)
_computing_cell_refinement 'X-Area 1.38 (Stoe & Cie GmbH, 2006)'
_computing_data_collection 'WinXpose 1.6.8 (Stoe & Cie GmbH, 2004)'
_computing_data_reduction 'X-Area 1.38 (Stoe & Cie GmbH, 2006)'
_computing_molecular_graphics 'Diamond 2.1 (Crystal Impact, 1998)'
_computing_publication_material 'SHELXTL 6.14 (BrukerAXS Inc., 2003)'
_computing_structure_refinement 'SHELXTL 6.14 (BrukerAXS Inc., 2003)'
_computing_structure_solution 'SHELXTL 6.14 (BrukerAXS Inc., 2003)'
_diffrn_ambient_temperature 150(2)
_diffrn_detector_area_resol_mean 6.667
_diffrn_measured_fraction_theta_full 0.998
_diffrn_measured_fraction_theta_max 0.991
_diffrn_measurement_device_type 'Stoe IPDS II'
_diffrn_measurement_method 'area detector'
_diffrn_radiation_monochromator graphite
_diffrn_radiation_source 'rotating anode'
_diffrn_radiation_type MoK\a
_diffrn_radiation_wavelength 0.71073
_diffrn_reflns_av_R_equivalents 0.0568
_diffrn_reflns_av_unetI/netI 0.0501
_diffrn_reflns_limit_h_max 18
_diffrn_reflns_limit_h_min -17
_diffrn_reflns_limit_k_max 24
_diffrn_reflns_limit_k_min -24
_diffrn_reflns_limit_l_max 24
_diffrn_reflns_limit_l_min -24
_diffrn_reflns_number 76472
_diffrn_reflns_theta_full 25.25
_diffrn_reflns_theta_max 27.59
_diffrn_reflns_theta_min 1.52
_exptl_absorpt_coefficient_mu 2.630
_exptl_absorpt_correction_T_max 0.629
_exptl_absorpt_correction_T_min 0.467
_exptl_absorpt_correction_type multi-scan
_exptl_absorpt_process_details
;
XPREP in SHELXTL 6.14 (BrukerAXS Inc., 2003)
;
_exptl_crystal_colour orange
_exptl_crystal_density_diffrn 1.587
_exptl_crystal_density_method 'not measured'
_exptl_crystal_description block
_exptl_crystal_F_000 2292
_exptl_crystal_size_max 0.31
_exptl_crystal_size_mid 0.26
_exptl_crystal_size_min 0.18
_platon_squeeze_details
;
Spek, A.L. (2003), J.Appl.Cryst. 36, 7-13
;
_refine_diff_density_max 1.142
_refine_diff_density_min -4.213
_refine_diff_density_rms 0.177
_refine_ls_extinction_method none
_refine_ls_goodness_of_fit_ref 1.031
_refine_ls_hydrogen_treatment mixed
_refine_ls_matrix_type full
_refine_ls_number_parameters 1014
_refine_ls_number_reflns 21770
_refine_ls_number_restraints 14
_refine_ls_restrained_S_all 1.032
_refine_ls_R_factor_all 0.0906
_refine_ls_R_factor_gt 0.0686
_refine_ls_shift/su_max 0.001
_refine_ls_shift/su_mean 0.000
_refine_ls_structure_factor_coef Fsqd
_refine_ls_weighting_details 'calc w=1/[\s^2^(Fo^2^)+(0.1079P)^2^+9.2199P] where P=(Fo^2^+2Fc^2^)/3'
_refine_ls_weighting_scheme calc
_refine_ls_wR_factor_gt 0.1752
_refine_ls_wR_factor_ref 0.1851
_reflns_number_gt 15906
_reflns_number_total 21770
_reflns_threshold_expression >2sigma(I)
_cod_data_source_file c3sc52041b.txt
_cod_data_source_block amb1ybs
_cod_original_cell_volume 4737.3(5)
_cod_database_code 1514612

loop_
_symmetry_equiv_pos_as_xyz
'x, y, z'
'-x, -y, -z'

loop_
_atom_site_label
_atom_site_type_symbol
_atom_site_fract_x
_atom_site_fract_y
_atom_site_fract_z
_atom_site_U_iso_or_equiv
_atom_site_adp_type
_atom_site_occupancy
_atom_site_symmetry_multiplicity
_atom_site_calc_flag
_atom_site_refinement_flags
_atom_site_disorder_assembly
_atom_site_disorder_group
Yb1 Yb 0.56885(2) 0.312215(17) 0.244193(17) 0.04474(9) Uani 1 1 d . B .
Yb2 Yb 0.23920(2) 0.186719(17) 0.077943(17) 0.04478(9) Uani 1 1 d . . .
Fe1 Fe 0.59800(8) 0.30737(6) 0.06325(6) 0.0491(2) Uani 1 1 d . B .
Fe2 Fe 0.45836(8) 0.25521(6) -0.00928(5) 0.0470(2) Uani 1 1 d . D .
Fe3 Fe 0.38035(8) 0.21106(5) 0.34132(6) 0.0450(2) Uani 1 1 d . B .
Fe4 Fe 0.23315(8) 0.13880(6) 0.25299(6) 0.0469(2) Uani 1 1 d . D .
O1 O 0.5086(4) 0.2270(3) 0.0769(3) 0.0473(11) Uani 1 1 d . . .
C1 C 0.5419(6) 0.1539(4) 0.0927(5) 0.0530(18) Uani 1 1 d . D .
H1A H 0.4923 0.1335 0.1367 0.080 Uiso 1 1 calc R . .
H1B H 0.6060 0.1524 0.1018 0.080 Uiso 1 1 calc R . .
H1C H 0.5503 0.1252 0.0505 0.080 Uiso 1 1 calc R . .
O2 O 0.5159(4) 0.3457(3) 0.0002(3) 0.0545(13) Uani 1 1 d . . .
C2 C 0.5258(11) 0.4093(5) -0.0487(5) 0.088(4) Uani 1 1 d . D .
H2A H 0.5473 0.4478 -0.0275 0.132 Uiso 1 1 calc R . .
H2B H 0.4612 0.4256 -0.0558 0.132 Uiso 1 1 calc R . .
H2C H 0.5757 0.3983 -0.0964 0.132 Uiso 1 1 calc R . .
O3 O 0.3374(4) 0.1999(3) 0.2553(3) 0.0463(11) Uani 1 1 d D . .
H3 H 0.360(6) 0.228(4) 0.212(3) 0.056 Uiso 1 1 d D . .
N1 N 0.4831(5) 0.4407(3) 0.2662(3) 0.0529(15) Uani 1 1 d . . .
C3 C 0.4422(8) 0.4664(5) 0.2059(5) 0.065(2) Uani 1 1 d . . .
H3A H 0.4878 0.4996 0.1707 0.078 Uiso 1 1 calc R . .
H3B H 0.3767 0.4945 0.2268 0.078 Uiso 1 1 calc R . .
C4 C 0.4285(7) 0.4062(5) 0.1646(5) 0.064(2) Uani 1 1 d . B .
H4A H 0.3674 0.3826 0.1938 0.076 Uiso 1 1 calc R . .
H4B H 0.4203 0.4262 0.1169 0.076 Uiso 1 1 calc R . .
O4 O 0.5126(4) 0.3542(3) 0.1514(3) 0.0452(11) Uani 1 1 d . . .
C5 C 0.4036(7) 0.4366(4) 0.3388(4) 0.0558(19) Uani 1 1 d . . .
H5A H 0.3600 0.4829 0.3457 0.067 Uiso 1 1 calc R . .
H5B H 0.4342 0.4292 0.3788 0.067 Uiso 1 1 calc R . .
C6 C 0.3418(6) 0.3742(4) 0.3430(5) 0.0550(18) Uani 1 1 d . D .
H6A H 0.2999 0.3636 0.3947 0.066 Uiso 1 1 calc R . .
H6B H 0.2971 0.3874 0.3127 0.066 Uiso 1 1 calc R . .
O5 O 0.4065(4) 0.3127(3) 0.3165(3) 0.0439(10) Uani 1 1 d . . .
C7 C 0.5567(8) 0.4879(6) 0.2688(7) 0.079(3) Uani 1 1 d . B .
H7A H 0.5691 0.4782 0.3169 0.095 Uiso 1 1 calc R . .
H7B H 0.5292 0.5392 0.2657 0.095 Uiso 1 1 calc R . .
C8 C 0.6536(9) 0.4771(7) 0.2079(9) 0.099(4) Uani 1 1 d D . .
H8A H 0.6343 0.4903 0.1623 0.119 Uiso 0.54 1 calc PR A 1
H8B H 0.6507 0.5015 0.1599 0.119 Uiso 0.46 1 d PR A 2
C9A C 0.7344(17) 0.5284(13) 0.2001(15) 0.099(7) Uiso 0.54 1 d PD B 1
H9A1 H 0.7930 0.5163 0.1574 0.148 Uiso 0.54 1 calc PR B 1
H9A2 H 0.7539 0.5228 0.2449 0.148 Uiso 0.54 1 calc PR B 1
H9A3 H 0.7077 0.5788 0.1930 0.148 Uiso 0.54 1 calc PR B 1
C9B C 0.7325(17) 0.5046(13) 0.2377(14) 0.077(6) Uiso 0.46 1 d PD B 2
H9B1 H 0.7987 0.5001 0.2001 0.115 Uiso 0.46 1 calc PR B 2
H9B2 H 0.7345 0.4753 0.2827 0.115 Uiso 0.46 1 calc PR B 2
H9B3 H 0.7135 0.5557 0.2490 0.115 Uiso 0.46 1 calc PR B 2
O6 O 0.6844(5) 0.4000(4) 0.2035(4) 0.0674(16) Uani 1 1 d D B .
H6 H 0.728(6) 0.385(6) 0.158(3) 0.081 Uiso 1 1 d D . .
N2 N 0.7180(5) 0.2301(5) 0.2565(5) 0.070(2) Uani 1 1 d . . .
C10 C 0.7975(7) 0.2328(6) 0.1840(6) 0.077(3) Uani 1 1 d . D .
H10A H 0.8519 0.1942 0.1843 0.093 Uiso 1 1 calc R . .
H10B H 0.8260 0.2804 0.1752 0.093 Uiso 1 1 calc R . .
C11 C 0.7566(7) 0.2224(6) 0.1218(6) 0.076(3) Uani 1 1 d . . .
H11A H 0.8043 0.2375 0.0734 0.092 Uiso 1 1 calc R D .
H11B H 0.7464 0.1706 0.1214 0.092 Uiso 1 1 calc R . .
O7 O 0.6641(4) 0.2661(3) 0.1348(3) 0.0523(12) Uani 1 1 d . B .
C12 C 0.6886(9) 0.1575(8) 0.2809(11) 0.137(7) Uani 1 1 d . D .
H12A H 0.7397 0.1231 0.2492 0.165 Uiso 1 1 calc R . .
H12B H 0.6914 0.1471 0.3318 0.165 Uiso 1 1 calc R . .
C13 C 0.5943(7) 0.1415(5) 0.2811(8) 0.084(3) Uani 1 1 d . . .
H13A H 0.6042 0.1155 0.2363 0.101 Uiso 1 1 calc R D .
H13B H 0.5673 0.1074 0.3243 0.101 Uiso 1 1 calc R . .
O8 O 0.5227(4) 0.1989(3) 0.2831(3) 0.0484(11) Uani 1 1 d . B .
C14 C 0.7561(10) 0.2611(11) 0.3102(8) 0.125(6) Uani 1 1 d . D .
H14A H 0.8004 0.2232 0.3272 0.150 Uiso 1 1 calc R . .
H14B H 0.7963 0.3018 0.2849 0.150 Uiso 1 1 calc R . .
C15 C 0.6775(13) 0.2865(11) 0.3723(10) 0.133(6) Uani 1 1 d . . .
H15A H 0.6524 0.2424 0.4043 0.160 Uiso 1 1 calc R D .
C16 C 0.7141(11) 0.3316(13) 0.4189(8) 0.170(9) Uani 1 1 d . D .
H16A H 0.6572 0.3491 0.4605 0.255 Uiso 1 1 calc R . .
H16B H 0.7455 0.3733 0.3883 0.255 Uiso 1 1 calc R . .
H16C H 0.7631 0.3015 0.4377 0.255 Uiso 1 1 calc R . .
O9 O 0.5939(5) 0.3245(4) 0.3553(3) 0.0640(16) Uani 1 1 d D B .
H9 H 0.551(6) 0.310(5) 0.402(3) 0.077 Uiso 1 1 d D . .
N3 N 0.1163(5) 0.2998(4) 0.0914(4) 0.0555(16) Uani 1 1 d . D .
C17 C 0.1730(8) 0.3643(5) 0.0750(6) 0.072(3) Uani 1 1 d . . .
H17A H 0.1818 0.3831 0.0233 0.086 Uiso 0.53 1 calc PR C 1
H17B H 0.1338 0.4028 0.1078 0.086 Uiso 0.53 1 calc PR C 1
H17C H 0.1675 0.3833 0.1227 0.086 Uiso 0.47 1 calc PR C 2
H17D H 0.1393 0.4021 0.0488 0.086 Uiso 0.47 1 calc PR C 2
C18A C 0.2694(12) 0.3494(9) 0.0847(9) 0.057(3) Uiso 0.53 1 d P D 1
H18A H 0.3094 0.3909 0.0622 0.068 Uiso 0.53 1 calc PR D 1
H18B H 0.2605 0.3454 0.1383 0.068 Uiso 0.53 1 calc PR D 1
C18B C 0.2807(13) 0.3559(9) 0.0307(10) 0.055(4) Uiso 0.47 1 d P D 2
H18C H 0.2886 0.3579 -0.0227 0.066 Uiso 0.47 1 calc PR D 2
H18D H 0.3156 0.3955 0.0393 0.066 Uiso 0.47 1 calc PR D 2
O10 O 0.3229(4) 0.2856(3) 0.0536(3) 0.0475(11) Uani 1 1 d . D .
C19 C 0.0483(6) 0.2963(5) 0.1684(5) 0.060(2) Uani 1 1 d . . .
H19A H -0.0010 0.2609 0.1737 0.072 Uiso 1 1 calc R D .
H19B H 0.0110 0.3446 0.1797 0.072 Uiso 1 1 calc R . .
C20 C 0.1039(7) 0.2741(4) 0.2230(4) 0.058(2) Uani 1 1 d . D .
H20A H 0.1389 0.3151 0.2283 0.070 Uiso 1 1 calc R . .
H20B H 0.0563 0.2605 0.2719 0.070 Uiso 1 1 calc R . .
O11 O 0.1737(4) 0.2143(3) 0.1969(3) 0.0491(11) Uani 1 1 d . D .
C21 C 0.0585(7) 0.2947(6) 0.0394(5) 0.071(3) Uani 1 1 d . . .
H21A H 0.0129 0.2557 0.0589 0.085 Uiso 1 1 calc R D .
H21B H 0.0170 0.3411 0.0371 0.085 Uiso 1 1 calc R . .
C22 C 0.1253(8) 0.2789(6) -0.0367(5) 0.074(3) Uani 1 1 d . D .
H22 H 0.1579 0.3239 -0.0604 0.088 Uiso 1 1 calc R . .
C23 C 0.0689(8) 0.2574(7) -0.0842(6) 0.089(3) Uani 1 1 d . . .
H23A H 0.1156 0.2482 -0.1335 0.133 Uiso 1 1 calc R D .
H23B H 0.0182 0.2969 -0.0881 0.133 Uiso 1 1 calc R . .
H23C H 0.0362 0.2133 -0.0618 0.133 Uiso 1 1 calc R . .
O12 O 0.2032(4) 0.2222(3) -0.0315(3) 0.0566(13) Uani 1 1 d D D .
H12 H 0.251(5) 0.223(5) -0.077(3) 0.068 Uiso 1 1 d D . .
N4 N 0.2630(5) 0.0617(4) 0.0301(4) 0.0556(16) Uani 1 1 d . D .
C24 C 0.3407(7) 0.0653(5) -0.0443(4) 0.0566(19) Uani 1 1 d . . .
H24A H 0.3105 0.0915 -0.0804 0.068 Uiso 1 1 calc R D .
H24B H 0.3642 0.0153 -0.0600 0.068 Uiso 1 1 calc R . .
C25 C 0.4289(6) 0.1031(5) -0.0448(5) 0.0573(19) Uani 1 1 d . D .
H25A H 0.4719 0.0702 -0.0216 0.069 Uiso 1 1 calc R . .
H25B H 0.4693 0.1162 -0.0964 0.069 Uiso 1 1 calc R . .
O13 O 0.3943(4) 0.1660(3) -0.0056(3) 0.0463(11) Uani 1 1 d . D .
C26 C 0.2904(8) 0.0091(5) 0.0826(5) 0.069(2) Uani 1 1 d . . .
H26A H 0.3346 -0.0312 0.0551 0.083 Uiso 1 1 calc R D .
H26B H 0.2289 -0.0116 0.1157 0.083 Uiso 1 1 calc R . .
C27 C 0.3421(7) 0.0371(4) 0.1293(5) 0.061(2) Uani 1 1 d . D .
H27A H 0.3374 0.0029 0.1731 0.073 Uiso 1 1 calc R . .
H27B H 0.4138 0.0392 0.1007 0.073 Uiso 1 1 calc R . .
O14 O 0.3003(4) 0.1066(3) 0.1529(3) 0.0464(11) Uani 1 1 d . D .
C28 C 0.1634(8) 0.0489(6) 0.0215(6) 0.073(3) Uani 1 1 d . . .
H28A H 0.1542 0.0793 -0.0216 0.087 Uiso 1 1 calc R D .
H28B H 0.1647 -0.0027 0.0120 0.087 Uiso 1 1 calc R . .
C29 C 0.0793(7) 0.0665(6) 0.0877(6) 0.073(3) Uani 1 1 d . D .
H29 H 0.0855 0.0290 0.1275 0.088 Uiso 1 1 calc R . .
C30 C -0.0221(8) 0.0608(8) 0.0786(8) 0.098(4) Uani 1 1 d . . .
H30A H -0.0754 0.0732 0.1244 0.147 Uiso 1 1 calc R D .
H30B H -0.0262 0.0110 0.0678 0.147 Uiso 1 1 calc R . .
H30C H -0.0299 0.0946 0.0378 0.147 Uiso 1 1 calc R . .
O15 O 0.0880(4) 0.1342(3) 0.1117(3) 0.0545(13) Uani 1 1 d D D .
H15 H 0.076(7) 0.118(5) 0.161(3) 0.065 Uiso 1 1 d D . .
O16 O 0.6996(4) 0.2489(4) -0.0211(3) 0.0618(14) Uani 1 1 d . . .
O17 O 0.5972(4) 0.2125(3) -0.0765(3) 0.0578(13) Uani 1 1 d . . .
C31 C 0.6829(7) 0.2173(5) -0.0703(4) 0.059(2) Uani 1 1 d . D .
C32 C 0.7715(7) 0.1828(5) -0.1265(5) 0.062(2) Uani 1 1 d . . .
C33 C 0.7613(8) 0.1607(5) -0.1912(5) 0.068(2) Uani 1 1 d . D .
H33 H 0.6985 0.1682 -0.1995 0.081 Uiso 1 1 calc R . .
C34 C 0.8445(8) 0.1276(6) -0.2432(6) 0.079(3) Uani 1 1 d . . .
H34 H 0.8396 0.1143 -0.2883 0.095 Uiso 1 1 calc R D .
C35 C 0.9350(9) 0.1140(7) -0.2286(7) 0.093(4) Uani 1 1 d . D .
H35 H 0.9906 0.0894 -0.2631 0.111 Uiso 1 1 calc R . .
C36 C 0.9455(7) 0.1355(7) -0.1653(7) 0.088(3) Uani 1 1 d . . .
H36 H 1.0079 0.1274 -0.1564 0.105 Uiso 1 1 calc R D .
C37 C 0.8604(8) 0.1701(6) -0.1140(6) 0.080(3) Uani 1 1 d . D .
H37 H 0.8659 0.1848 -0.0696 0.095 Uiso 1 1 calc R . .
O18 O 0.3704(4) 0.1043(3) 0.3723(3) 0.0537(13) Uani 1 1 d . . .
O19 O 0.3018(4) 0.0534(3) 0.3007(3) 0.0566(14) Uani 1 1 d . . .
C38 C 0.3475(6) 0.0505(4) 0.3467(4) 0.0469(16) Uani 1 1 d . D .
C39 C 0.3791(6) -0.0233(4) 0.3754(4) 0.0484(16) Uani 1 1 d . . .
C40 C 0.4322(7) -0.0312(4) 0.4254(4) 0.0558(19) Uani 1 1 d . D .
H40 H 0.4491 0.0107 0.4415 0.067 Uiso 1 1 calc R . .
C41 C 0.4609(7) -0.1001(5) 0.4521(5) 0.062(2) Uani 1 1 d . . .
H41 H 0.4979 -0.1054 0.4858 0.075 Uiso 1 1 calc R D .
C42 C 0.4339(7) -0.1615(4) 0.4281(5) 0.066(2) Uani 1 1 d . D .
H42 H 0.4525 -0.2090 0.4457 0.079 Uiso 1 1 calc R . .
C43 C 0.3810(7) -0.1527(4) 0.3798(5) 0.060(2) Uani 1 1 d . . .
H43 H 0.3622 -0.1945 0.3648 0.072 Uiso 1 1 calc R D .
C44 C 0.3539(6) -0.0849(4) 0.3519(5) 0.0563(19) Uani 1 1 d . D .
H44 H 0.3186 -0.0802 0.3171 0.068 Uiso 1 1 calc R . .
O20 O 0.2331(4) 0.2373(3) 0.4017(3) 0.0558(13) Uani 1 1 d . . .
O21 O 0.1467(4) 0.1752(3) 0.3522(3) 0.0569(13) Uani 1 1 d . . .
C45 C 0.1540(6) 0.2153(5) 0.3992(4) 0.0555(19) Uani 1 1 d D D .
C46A C 0.0564(5) 0.2323(5) 0.4585(4) 0.050(2) Uiso 0.73 1 d PGD D 1
C47A C -0.0317(6) 0.2089(5) 0.4560(4) 0.062(3) Uiso 0.73 1 d PG D 1
H47A H -0.0317 0.1854 0.4143 0.075 Uiso 0.73 1 calc PR D 1
C48A C -0.1198(5) 0.2199(6) 0.5146(5) 0.084(4) Uiso 0.73 1 d PG D 1
H48A H -0.1800 0.2040 0.5129 0.101 Uiso 0.73 1 calc PR D 1
C49A C -0.1197(6) 0.2544(6) 0.5756(5) 0.098(5) Uiso 0.73 1 d PG D 1
H49A H -0.1799 0.2619 0.6157 0.118 Uiso 0.73 1 calc PR D 1
C50A C -0.0316(8) 0.2778(6) 0.5781(4) 0.111(6) Uiso 0.73 1 d PG D 1
H50A H -0.0316 0.3013 0.6198 0.133 Uiso 0.73 1 calc PR D 1
C51A C 0.0565(6) 0.2667(5) 0.5195(5) 0.077(4) Uiso 0.73 1 d PG D 1
H51A H 0.1167 0.2827 0.5212 0.092 Uiso 0.73 1 calc PR D 1
C46B C 0.0722(14) 0.2566(13) 0.4591(11) 0.055(7) Uiso 0.27 1 d PGD D 2
C47B C -0.0224(18) 0.2361(13) 0.4687(13) 0.069(9) Uiso 0.27 1 d PG D 2
H47B H -0.0317 0.2061 0.4346 0.083 Uiso 0.27 1 calc PR D 2
C48B C -0.1035(14) 0.2595(16) 0.5281(15) 0.108(15) Uiso 0.27 1 d PG D 2
H48B H -0.1682 0.2455 0.5347 0.130 Uiso 0.27 1 calc PR D 2
C49B C -0.0899(16) 0.3034(16) 0.5780(12) 0.078(10) Uiso 0.27 1 d PG D 2
H49B H -0.1453 0.3194 0.6186 0.094 Uiso 0.27 1 calc PR D 2
C50B C 0.005(2) 0.3239(15) 0.5684(12) 0.101(14) Uiso 0.27 1 d PG D 2
H50B H 0.0140 0.3538 0.6025 0.121 Uiso 0.27 1 calc PR D 2
C51B C 0.0858(14) 0.3005(15) 0.5090(14) 0.086(11) Uiso 0.27 1 d PG D 2
H51B H 0.1505 0.3145 0.5024 0.104 Uiso 0.27 1 calc PR D 2
O22 O 0.6867(5) 0.3894(4) 0.0219(4) 0.0709(17) Uani 1 1 d D . .
O23A O 0.8028(10) 0.4058(8) 0.0777(8) 0.071(4) Uiso 0.58 1 d PD D 1
C52A C 0.7749(10) 0.4011(13) 0.0234(12) 0.060(6) Uiso 0.58 1 d PD D 1
C53A C 0.8515(8) 0.4199(7) -0.0490(6) 0.063(4) Uiso 0.58 1 d PGD D 1
C54A C 0.9350(9) 0.4541(7) -0.0525(6) 0.066(4) Uiso 0.58 1 d PG D 1
H54A H 0.9434 0.4670 -0.0084 0.080 Uiso 0.58 1 calc PR D 1
C55A C 1.0060(8) 0.4695(8) -0.1205(8) 0.093(6) Uiso 0.58 1 d PG D 1
H55A H 1.0630 0.4929 -0.1229 0.112 Uiso 0.58 1 calc PR D 1
C56A C 0.9936(12) 0.4507(11) -0.1850(6) 0.118(10) Uiso 0.58 1 d PG D 1
H56A H 1.0421 0.4612 -0.2315 0.141 Uiso 0.58 1 calc PR D 1
C57A C 0.9102(13) 0.4164(11) -0.1815(6) 0.141(11) Uiso 0.58 1 d PG D 1
H57A H 0.9017 0.4036 -0.2256 0.169 Uiso 0.58 1 calc PR D 1
C58A C 0.8391(10) 0.4010(8) -0.1135(8) 0.104(7) Uiso 0.58 1 d PG D 1
H58A H 0.7821 0.3776 -0.1111 0.125 Uiso 0.58 1 calc PR D 1
O23B O 0.8162(15) 0.3917(13) 0.0563(12) 0.087(7) Uiso 0.42 1 d PD D 2
C52B C 0.7766(15) 0.402(2) 0.0070(14) 0.079(13) Uiso 0.42 1 d PD D 2
C53B C 0.8312(12) 0.4175(10) -0.0726(8) 0.067(5) Uiso 0.42 1 d PGD D 2
C54B C 0.9271(12) 0.4392(10) -0.0907(9) 0.069(6) Uiso 0.42 1 d PG D 2
H54B H 0.9545 0.4447 -0.0528 0.083 Uiso 0.42 1 calc PR D 2
C55B C 0.9830(12) 0.4529(13) -0.1644(11) 0.089(9) Uiso 0.42 1 d PG D 2
H55B H 1.0486 0.4677 -0.1768 0.106 Uiso 0.42 1 calc PR D 2
C56B C 0.9430(18) 0.4448(16) -0.2199(8) 0.150(16) Uiso 0.42 1 d PG D 2
H56B H 0.9812 0.4542 -0.2702 0.180 Uiso 0.42 1 calc PR D 2
C57B C 0.8471(19) 0.4231(15) -0.2017(10) 0.151(16) Uiso 0.42 1 d PG D 2
H57B H 0.8198 0.4176 -0.2397 0.181 Uiso 0.42 1 calc PR D 2
C58B C 0.7912(12) 0.4094(12) -0.1281(12) 0.104(9) Uiso 0.42 1 d PG D 2
H58B H 0.7257 0.3946 -0.1157 0.125 Uiso 0.42 1 calc PR D 2
O24 O 0.4389(5) 0.2986(3) -0.1044(3) 0.0644(16) Uani 1 1 d . . .
O25 O 0.3447(5) 0.2474(4) -0.1550(3) 0.0680(16) Uani 1 1 d . . .
C59 C 0.4178(7) 0.2811(5) -0.1588(4) 0.0553(19) Uani 1 1 d . D .
C60 C 0.4857(7) 0.3057(4) -0.2331(4) 0.0531(18) Uani 1 1 d . . .
C61 C 0.5804(7) 0.3249(4) -0.2412(4) 0.058(2) Uani 1 1 d . D .
H61 H 0.6028 0.3206 -0.1993 0.069 Uiso 1 1 calc R . .
C62 C 0.6425(7) 0.3502(5) -0.3085(5) 0.061(2) Uani 1 1 d . . .
H62 H 0.7070 0.3632 -0.3131 0.073 Uiso 1 1 calc R D .
C63 C 0.6099(8) 0.3563(5) -0.3694(5) 0.070(3) Uani 1 1 d . D .
H63 H 0.6518 0.3746 -0.4158 0.084 Uiso 1 1 calc R . .
C64 C 0.5165(8) 0.3360(4) -0.3635(4) 0.063(2) Uani 1 1 d . . .
H64 H 0.4956 0.3395 -0.4060 0.075 Uiso 1 1 calc R D .
C65 C 0.4528(7) 0.3103(4) -0.2950(4) 0.0570(19) Uani 1 1 d . D .
H65 H 0.3888 0.2964 -0.2906 0.068 Uiso 1 1 calc R . .
O26 O 0.4089(5) 0.2137(3) 0.4406(3) 0.0574(14) Uani 1 1 d . . .
O27 O 0.4458(5) 0.3132(3) 0.4762(3) 0.0666(16) Uani 1 1 d . . .
C66 C 0.3935(7) 0.2612(5) 0.4849(4) 0.0553(19) Uani 1 1 d D D .
C67A C 0.3095(7) 0.2473(6) 0.5555(4) 0.052(3) Uiso 0.62 1 d PGD D 1
C68A C 0.2779(8) 0.3019(5) 0.6049(6) 0.061(3) Uiso 0.62 1 d PG D 1
H68A H 0.3104 0.3455 0.5942 0.073 Uiso 0.62 1 calc PR D 1
C69A C 0.1989(8) 0.2927(6) 0.6700(5) 0.086(5) Uiso 0.62 1 d PG D 1
H69A H 0.1773 0.3300 0.7038 0.104 Uiso 0.62 1 calc PR D 1
C70A C 0.1514(7) 0.2289(7) 0.6857(5) 0.078(4) Uiso 0.62 1 d PG D 1
H70A H 0.0974 0.2227 0.7302 0.093 Uiso 0.62 1 calc PR D 1
C71A C 0.1830(8) 0.1743(6) 0.6363(6) 0.078(4) Uiso 0.62 1 d PG D 1
H71A H 0.1505 0.1307 0.6471 0.094 Uiso 0.62 1 calc PR D 1
C72A C 0.2620(8) 0.1835(5) 0.5712(5) 0.067(4) Uiso 0.62 1 d PG D 1
H72A H 0.2836 0.1462 0.5375 0.080 Uiso 0.62 1 calc PR D 1
C67B C 0.3075(11) 0.2687(11) 0.5577(8) 0.051(5) Uiso 0.38 1 d PGD D 2
C68B C 0.2742(14) 0.3313(9) 0.5963(10) 0.079(8) Uiso 0.38 1 d PG D 2
H68B H 0.3071 0.3743 0.5785 0.095 Uiso 0.38 1 calc PR D 2
C69B C 0.1928(15) 0.3308(11) 0.6609(10) 0.098(10) Uiso 0.38 1 d PG D 2
H69B H 0.1700 0.3736 0.6873 0.118 Uiso 0.38 1 calc PR D 2
C70B C 0.1447(13) 0.2678(13) 0.6869(9) 0.088(8) Uiso 0.38 1 d PG D 2
H70B H 0.0891 0.2675 0.7310 0.105 Uiso 0.38 1 calc PR D 2
C71B C 0.1780(15) 0.2053(10) 0.6483(11) 0.096(9) Uiso 0.38 1 d PG D 2
H71B H 0.1452 0.1622 0.6660 0.115 Uiso 0.38 1 calc PR D 2
C72B C 0.2594(15) 0.2057(9) 0.5837(10) 0.083(8) Uiso 0.38 1 d PG D 2
H72B H 0.2822 0.1629 0.5573 0.099 Uiso 0.38 1 calc PR D 2
O28 O 0.1245(4) 0.0704(3) 0.2713(4) 0.0610(14) Uani 1 1 d . . .
O29 O -0.0128(4) 0.1225(4) 0.2499(3) 0.0674(16) Uani 1 1 d . . .
C73 C 0.0307(6) 0.0801(4) 0.2867(5) 0.0536(18) Uani 1 1 d . D .
C74 C -0.0311(6) 0.0370(5) 0.3515(4) 0.0561(18) Uani 1 1 d . . .
C75 C 0.0146(8) -0.0108(5) 0.3940(5) 0.065(2) Uani 1 1 d . D .
H75 H 0.0854 -0.0160 0.3822 0.078 Uiso 1 1 calc R . .
C76 C -0.0445(11) -0.0507(6) 0.4538(5) 0.087(3) Uani 1 1 d . . .
H76 H -0.0140 -0.0828 0.4835 0.105 Uiso 1 1 calc R D .
C77 C -0.1447(11) -0.0445(7) 0.4706(7) 0.105(4) Uani 1 1 d . D .
H77 H -0.1841 -0.0742 0.5101 0.126 Uiso 1 1 calc R . .
C78 C -0.1884(10) 0.0030(11) 0.4319(9) 0.149(8) Uani 1 1 d . . .
H78 H -0.2593 0.0113 0.4480 0.179 Uiso 1 1 calc R D .
C79 C -0.1334(8) 0.0407(8) 0.3688(8) 0.125(6) Uani 1 1 d . D .
H79 H -0.1658 0.0689 0.3378 0.150 Uiso 1 1 calc R . .
N81 N 0.2097(15) 0.0456(13) 0.8087(10) 0.201(10) Uani 1 1 d . . .
C81 C 0.2793(11) 0.0724(9) 0.7780(7) 0.106(4) Uani 1 1 d . . .
C82 C 0.3616(11) 0.1114(8) 0.7405(7) 0.104(4) Uani 1 1 d . . .
H82A H 0.3637 0.1227 0.6891 0.156 Uiso 1 1 calc R . .
H82B H 0.4232 0.0821 0.7418 0.156 Uiso 1 1 calc R . .
H82C H 0.3554 0.1567 0.7644 0.156 Uiso 1 1 calc R . .

loop_
_atom_site_aniso_label
_atom_site_aniso_U_11
_atom_site_aniso_U_22
_atom_site_aniso_U_33
_atom_site_aniso_U_23
_atom_site_aniso_U_13
_atom_site_aniso_U_12
Yb1 0.04411(17) 0.05108(18) 0.04189(16) 0.00742(12) -0.01946(13) -0.00794(13)
Yb2 0.04530(17) 0.04880(17) 0.04146(16) 0.00597(12) -0.01787(13) -0.00515(13)
Fe1 0.0498(6) 0.0577(6) 0.0388(5) 0.0023(4) -0.0110(4) -0.0150(5)
Fe2 0.0541(6) 0.0510(6) 0.0370(5) 0.0057(4) -0.0164(5) -0.0115(5)
Fe3 0.0508(6) 0.0430(5) 0.0422(5) 0.0079(4) -0.0184(5) -0.0073(4)
Fe4 0.0446(5) 0.0523(6) 0.0461(5) 0.0126(4) -0.0201(5) -0.0105(4)
O1 0.051(3) 0.055(3) 0.038(2) 0.005(2) -0.017(2) -0.009(2)
C1 0.054(4) 0.051(4) 0.056(4) 0.009(3) -0.023(4) -0.009(3)
O2 0.073(4) 0.052(3) 0.041(3) 0.010(2) -0.022(3) -0.015(3)
C2 0.160(12) 0.058(5) 0.054(5) 0.023(4) -0.042(6) -0.043(6)
O3 0.047(3) 0.051(3) 0.042(3) 0.009(2) -0.018(2) -0.008(2)
N1 0.062(4) 0.049(3) 0.043(3) 0.006(3) -0.011(3) -0.014(3)
C3 0.078(6) 0.057(5) 0.053(5) 0.008(4) -0.020(4) 0.004(4)
C4 0.065(5) 0.074(5) 0.053(5) 0.005(4) -0.029(4) 0.008(4)
O4 0.049(3) 0.051(3) 0.038(2) 0.008(2) -0.022(2) -0.003(2)
C5 0.068(5) 0.047(4) 0.049(4) 0.000(3) -0.014(4) -0.012(4)
C6 0.057(5) 0.047(4) 0.053(4) 0.006(3) -0.009(4) -0.007(3)
O5 0.046(3) 0.044(2) 0.040(2) 0.004(2) -0.014(2) -0.004(2)
C7 0.083(7) 0.065(6) 0.093(7) -0.008(5) -0.023(6) -0.033(5)
C8 0.083(8) 0.079(7) 0.136(11) -0.013(7) -0.025(8) -0.029(6)
O6 0.059(4) 0.067(4) 0.077(4) 0.004(3) -0.020(3) -0.026(3)
N2 0.048(4) 0.088(5) 0.074(5) 0.016(4) -0.026(4) -0.003(4)
C10 0.047(5) 0.089(7) 0.092(7) 0.002(6) -0.021(5) 0.001(5)
C11 0.057(5) 0.090(7) 0.082(7) -0.015(5) -0.027(5) 0.016(5)
O7 0.039(3) 0.065(3) 0.054(3) 0.000(2) -0.017(2) -0.004(2)
C12 0.053(6) 0.113(10) 0.214(18) 0.073(11) -0.028(9) 0.006(6)
C13 0.057(5) 0.050(5) 0.146(11) 0.011(6) -0.042(6) 0.005(4)
O8 0.047(3) 0.046(3) 0.052(3) 0.008(2) -0.020(2) -0.003(2)
C14 0.078(8) 0.223(18) 0.085(8) -0.019(10) -0.054(7) 0.032(10)
C15 0.120(12) 0.187(17) 0.133(13) -0.018(12) -0.100(12) 0.006(11)
C16 0.092(10) 0.36(3) 0.095(10) -0.049(14) -0.070(9) -0.014(14)
O9 0.072(4) 0.087(4) 0.047(3) 0.010(3) -0.038(3) -0.017(3)
N3 0.053(4) 0.061(4) 0.051(4) 0.010(3) -0.022(3) 0.002(3)
C17 0.075(6) 0.058(5) 0.072(6) 0.018(4) -0.017(5) -0.001(4)
O10 0.053(3) 0.043(3) 0.049(3) 0.005(2) -0.020(2) -0.010(2)
C19 0.050(4) 0.066(5) 0.056(5) 0.010(4) -0.014(4) 0.002(4)
C20 0.068(5) 0.055(4) 0.047(4) 0.009(3) -0.018(4) 0.002(4)
O11 0.050(3) 0.051(3) 0.045(3) 0.005(2) -0.017(2) -0.001(2)
C21 0.059(5) 0.097(7) 0.057(5) 0.017(5) -0.030(4) 0.000(5)
C22 0.073(6) 0.089(7) 0.062(5) 0.004(5) -0.034(5) 0.007(5)
C23 0.075(7) 0.124(9) 0.079(7) -0.002(6) -0.053(6) 0.023(6)
O12 0.054(3) 0.075(4) 0.045(3) 0.009(3) -0.025(3) -0.006(3)
N4 0.059(4) 0.057(4) 0.051(4) 0.002(3) -0.016(3) -0.016(3)
C24 0.065(5) 0.055(4) 0.049(4) -0.004(3) -0.015(4) -0.012(4)
C25 0.057(5) 0.058(4) 0.052(4) -0.009(4) -0.005(4) -0.017(4)
O13 0.044(3) 0.050(3) 0.043(3) -0.001(2) -0.011(2) -0.010(2)
C26 0.091(7) 0.058(5) 0.062(5) 0.004(4) -0.031(5) -0.009(5)
C27 0.059(5) 0.053(4) 0.074(6) -0.004(4) -0.031(4) 0.005(4)
O14 0.053(3) 0.041(2) 0.047(3) 0.008(2) -0.021(2) -0.004(2)
C28 0.073(6) 0.080(6) 0.074(6) 0.001(5) -0.032(5) -0.023(5)
C29 0.059(5) 0.081(6) 0.087(7) -0.004(5) -0.030(5) -0.019(5)
C30 0.059(6) 0.134(11) 0.110(9) -0.034(8) -0.030(6) -0.022(6)
O15 0.048(3) 0.065(3) 0.055(3) 0.008(3) -0.022(3) -0.018(2)
O16 0.051(3) 0.080(4) 0.052(3) -0.012(3) -0.007(3) -0.017(3)
O17 0.059(3) 0.068(3) 0.044(3) -0.005(2) -0.009(3) -0.015(3)
C31 0.061(5) 0.058(5) 0.044(4) -0.001(3) 0.001(4) -0.008(4)
C32 0.058(5) 0.055(5) 0.062(5) -0.004(4) 0.001(4) -0.021(4)
C33 0.072(6) 0.069(5) 0.055(5) -0.005(4) -0.009(4) -0.011(5)
C34 0.078(7) 0.085(7) 0.066(6) -0.023(5) -0.008(5) -0.007(5)
C35 0.071(7) 0.093(8) 0.101(9) -0.044(7) 0.002(6) -0.012(6)
C36 0.042(5) 0.114(9) 0.103(8) -0.046(7) -0.006(5) -0.011(5)
C37 0.061(6) 0.090(7) 0.081(7) -0.027(6) -0.011(5) -0.001(5)
O18 0.065(3) 0.049(3) 0.050(3) 0.012(2) -0.025(3) -0.009(2)
O19 0.067(3) 0.052(3) 0.061(3) 0.018(2) -0.038(3) -0.014(3)
C38 0.049(4) 0.048(4) 0.042(4) 0.015(3) -0.016(3) -0.008(3)
C39 0.049(4) 0.044(4) 0.050(4) 0.012(3) -0.017(3) -0.008(3)
C40 0.073(5) 0.050(4) 0.050(4) 0.010(3) -0.030(4) -0.009(4)
C41 0.075(6) 0.058(5) 0.061(5) 0.007(4) -0.037(5) 0.001(4)
C42 0.083(6) 0.045(4) 0.069(5) 0.015(4) -0.034(5) 0.006(4)
C43 0.068(5) 0.039(4) 0.079(6) 0.013(4) -0.037(5) 0.000(3)
C44 0.057(5) 0.050(4) 0.065(5) 0.013(4) -0.028(4) -0.006(3)
O20 0.058(3) 0.056(3) 0.049(3) 0.002(2) -0.013(3) -0.008(3)
O21 0.051(3) 0.078(4) 0.043(3) 0.009(3) -0.018(2) -0.013(3)
C45 0.046(4) 0.066(5) 0.044(4) 0.015(4) -0.007(3) -0.001(4)
O22 0.073(4) 0.078(4) 0.064(4) 0.003(3) -0.018(3) -0.033(3)
O24 0.094(5) 0.067(4) 0.040(3) 0.010(2) -0.030(3) -0.025(3)
O25 0.077(4) 0.089(4) 0.042(3) 0.010(3) -0.025(3) -0.022(3)
C59 0.069(5) 0.060(5) 0.040(4) 0.008(3) -0.022(4) -0.016(4)
C60 0.072(5) 0.050(4) 0.038(4) 0.003(3) -0.019(4) -0.008(4)
C61 0.075(6) 0.056(4) 0.044(4) 0.004(3) -0.025(4) -0.003(4)
C62 0.071(6) 0.058(5) 0.053(4) 0.002(4) -0.021(4) -0.006(4)
C63 0.097(7) 0.055(5) 0.046(4) 0.004(4) -0.006(5) -0.010(5)
C64 0.092(7) 0.052(4) 0.042(4) 0.005(3) -0.019(4) -0.011(4)
C65 0.080(6) 0.055(4) 0.038(4) 0.005(3) -0.023(4) -0.008(4)
O26 0.077(4) 0.057(3) 0.045(3) 0.008(2) -0.033(3) -0.004(3)
O27 0.092(5) 0.068(4) 0.046(3) 0.007(3) -0.029(3) -0.019(3)
C66 0.064(5) 0.065(5) 0.040(4) 0.010(3) -0.026(4) -0.002(4)
O28 0.047(3) 0.061(3) 0.075(4) 0.017(3) -0.023(3) -0.013(2)
O29 0.052(3) 0.084(4) 0.065(4) 0.025(3) -0.022(3) -0.017(3)
C73 0.046(4) 0.057(4) 0.058(4) 0.007(4) -0.020(4) -0.008(3)
C74 0.052(4) 0.066(5) 0.048(4) 0.003(4) -0.017(4) -0.002(4)
C75 0.073(6) 0.070(5) 0.054(5) 0.010(4) -0.024(4) -0.013(4)
C76 0.123(10) 0.081(7) 0.050(5) 0.016(5) -0.021(6) -0.014(7)
C77 0.106(10) 0.102(9) 0.075(7) 0.027(7) 0.007(7) -0.018(8)
C78 0.066(8) 0.202(18) 0.130(12) 0.092(13) 0.001(8) -0.005(9)
C79 0.050(6) 0.153(12) 0.132(11) 0.084(10) -0.005(7) -0.009(7)
N81 0.170(16) 0.30(3) 0.145(14) 0.071(15) -0.059(13) -0.133(18)
C81 0.095(9) 0.150(13) 0.077(8) 0.010(8) -0.027(7) -0.038(9)
C82 0.108(10) 0.117(10) 0.079(8) -0.010(7) -0.005(7) -0.045(8)

loop_
_atom_type_symbol
_atom_type_description
_atom_type_scat_dispersion_real
_atom_type_scat_dispersion_imag
_atom_type_scat_source
C C 0.0033 0.0016 'International Tables Vol C Tables 4.2.6.8 and 6.1.1.4'
H H 0.0000 0.0000 'International Tables Vol C Tables 4.2.6.8 and 6.1.1.4'
N N 0.0061 0.0033 'International Tables Vol C Tables 4.2.6.8 and 6.1.1.4'
O O 0.0106 0.0060 'International Tables Vol C Tables 4.2.6.8 and 6.1.1.4'
Fe Fe 0.3463 0.8444 'International Tables Vol C Tables 4.2.6.8 and 6.1.1.4'
Yb Yb -0.3850 5.5486 'International Tables Vol C Tables 4.2.6.8 and 6.1.1.4'

loop_
_geom_angle_atom_site_label_1
_geom_angle_atom_site_label_2
_geom_angle_atom_site_label_3
_geom_angle
O4 Yb1 O8 109.61(18)
O4 Yb1 O5 87.08(17)
O8 Yb1 O5 67.60(18)
O4 Yb1 O7 67.37(18)
O8 Yb1 O7 87.4(2)
O5 Yb1 O7 136.05(18)
O4 Yb1 O9 152.2(2)
O8 Yb1 O9 90.3(2)
O5 Yb1 O9 82.8(2)
O7 Yb1 O9 134.9(2)
O4 Yb1 O6 87.4(2)
O8 Yb1 O6 154.1(2)
O5 Yb1 O6 134.6(2)
O7 Yb1 O6 81.3(2)
O9 Yb1 O6 81.6(2)
O4 Yb1 N2 135.2(2)
O8 Yb1 N2 70.7(2)
O5 Yb1 N2 128.7(2)
O7 Yb1 N2 67.9(2)
O9 Yb1 N2 68.9(3)
O6 Yb1 N2 83.5(3)
O4 Yb1 N1 69.91(19)
O8 Yb1 N1 135.0(2)
O5 Yb1 N1 67.48(19)
O7 Yb1 N1 127.99(19)
O9 Yb1 N1 82.3(2)
O6 Yb1 N1 68.4(2)
N2 Yb1 N1 142.4(3)
O10 Yb2 O11 89.21(19)
O10 Yb2 O14 108.75(17)
O11 Yb2 O14 68.33(18)
O10 Yb2 O13 68.64(19)
O11 Yb2 O13 137.21(18)
O14 Yb2 O13 84.26(18)
O10 Yb2 O15 149.9(2)
O11 Yb2 O15 79.6(2)
O14 Yb2 O15 92.99(18)
O13 Yb2 O15 136.06(19)
O10 Yb2 O12 85.61(19)
O11 Yb2 O12 136.1(2)
O14 Yb2 O12 153.3(2)
O13 Yb2 O12 80.16(19)
O15 Yb2 O12 83.52(19)
O10 Yb2 N4 137.4(2)
O11 Yb2 N4 126.3(2)
O14 Yb2 N4 71.4(2)
O13 Yb2 N4 69.1(2)
O15 Yb2 N4 68.5(2)
O12 Yb2 N4 82.7(2)
O10 Yb2 N3 70.6(2)
O11 Yb2 N3 68.97(19)
O14 Yb2 N3 137.3(2)
O13 Yb2 N3 129.5(2)
O15 Yb2 N3 79.3(2)
O12 Yb2 N3 68.2(2)
N4 Yb2 N3 138.7(2)
O4 Fe1 O7 79.5(2)
O4 Fe1 O2 95.8(2)
O7 Fe1 O2 173.0(2)
O4 Fe1 O1 93.9(2)
O7 Fe1 O1 96.7(2)
O2 Fe1 O1 78.3(2)
O4 Fe1 O22 96.3(3)
O7 Fe1 O22 96.1(3)
O2 Fe1 O22 89.6(2)
O1 Fe1 O22 164.8(2)
O4 Fe1 O16 171.8(2)
O7 Fe1 O16 92.3(2)
O2 Fe1 O16 92.2(2)
O1 Fe1 O16 86.1(2)
O22 Fe1 O16 85.3(3)
O10 Fe2 O13 80.7(2)
O10 Fe2 O2 94.6(2)
O13 Fe2 O2 173.1(2)
O10 Fe2 O1 93.5(2)
O13 Fe2 O1 97.4(2)
O2 Fe2 O1 77.7(2)
O10 Fe2 O24 95.6(3)
O13 Fe2 O24 95.7(2)
O2 Fe2 O24 89.8(2)
O1 Fe2 O24 165.1(2)
O10 Fe2 O17 174.0(2)
O13 Fe2 O17 93.3(2)
O2 Fe2 O17 91.3(2)
O1 Fe2 O17 87.2(2)
O24 Fe2 O17 85.0(3)
O5 Fe3 O8 80.2(2)
O5 Fe3 O3 95.8(2)
O8 Fe3 O3 92.8(2)
O5 Fe3 O18 171.7(2)
O8 Fe3 O18 94.7(2)
O3 Fe3 O18 90.9(2)
O5 Fe3 O20 92.8(2)
O8 Fe3 O20 172.9(2)
O3 Fe3 O20 88.9(2)
O18 Fe3 O20 92.2(2)
O5 Fe3 O26 90.6(2)
O8 Fe3 O26 93.5(2)
O3 Fe3 O26 171.7(2)
O18 Fe3 O26 83.2(2)
O20 Fe3 O26 85.5(2)
O11 Fe4 O14 80.5(2)
O11 Fe4 O3 93.4(2)
O14 Fe4 O3 96.9(2)
O11 Fe4 O21 93.4(2)
O14 Fe4 O21 172.1(2)
O3 Fe4 O21 88.4(2)
O11 Fe4 O28 95.0(2)
O14 Fe4 O28 91.7(2)
O3 Fe4 O28 168.9(2)
O21 Fe4 O28 83.8(3)
O11 Fe4 O19 173.4(2)
O14 Fe4 O19 93.0(2)
O3 Fe4 O19 88.6(2)
O21 Fe4 O19 92.9(2)
O28 Fe4 O19 83.9(2)
C1 O1 Fe2 121.5(4)
C1 O1 Fe1 120.6(4)
Fe2 O1 Fe1 99.0(2)
O1 C1 H1A 109.5
O1 C1 H1B 109.5
H1A C1 H1B 109.5
O1 C1 H1C 109.5
H1A C1 H1C 109.5
H1B C1 H1C 109.5
C2 O2 Fe1 128.7(6)
C2 O2 Fe2 126.4(5)
Fe1 O2 Fe2 100.7(2)
O2 C2 H2A 109.5
O2 C2 H2B 109.5
H2A C2 H2B 109.5
O2 C2 H2C 109.5
H2A C2 H2C 109.5
H2B C2 H2C 109.5
Fe3 O3 Fe4 126.5(3)
Fe3 O3 H3 122(5)
Fe4 O3 H3 111(5)
C7 N1 C3 110.7(7)
C7 N1 C5 109.6(7)
C3 N1 C5 112.0(7)
C7 N1 Yb1 108.4(6)
C3 N1 Yb1 109.3(5)
C5 N1 Yb1 106.8(4)
N1 C3 C4 113.6(7)
N1 C3 H3A 108.8
C4 C3 H3A 108.8
N1 C3 H3B 108.8
C4 C3 H3B 108.8
H3A C3 H3B 107.7
O4 C4 C3 109.8(7)
O4 C4 H4A 109.7
C3 C4 H4A 109.7
Yb1 C4 H4A 95.0
O4 C4 H4B 109.7
C3 C4 H4B 109.7
Yb1 C4 H4B 146.4
H4A C4 H4B 108.2
C4 O4 Fe1 132.9(4)
C4 O4 Yb1 119.3(4)
Fe1 O4 Yb1 107.8(2)
N1 C5 C6 109.8(6)
N1 C5 H5A 109.7
C6 C5 H5A 109.7
N1 C5 H5B 109.7
C6 C5 H5B 109.7
H5A C5 H5B 108.2
O5 C6 C5 108.9(7)
O5 C6 H6A 109.9
C5 C6 H6A 109.9
O5 C6 H6B 109.9
C5 C6 H6B 109.9
H6A C6 H6B 108.3
C6 O5 Fe3 127.5(4)
C6 O5 Yb1 126.1(4)
Fe3 O5 Yb1 106.1(2)
N1 C7 C8 112.8(9)
N1 C7 H7A 109.0
C8 C7 H7A 109.0
N1 C7 H7B 109.0
C8 C7 H7B 109.0
H7A C7 H7B 107.8
O6 C8 C7 109.1(9)
O6 C8 C9A 117.7(13)
C7 C8 C9A 117.9(14)
O6 C8 C9B 102.5(13)
C7 C8 C9B 104.5(14)
O6 C8 H8A 103.2
C7 C8 H8A 103.2
C9A C8 H8A 103.2
O6 C8 H8B 112.9
C7 C8 H8B 112.5
C9B C8 H8B 114.6
C8 C9A H9A1 109.5
C8 C9A H9A2 109.5
H9A1 C9A H9A2 109.5
C8 C9A H9A3 109.5
H9A1 C9A H9A3 109.5
H9A2 C9A H9A3 109.5
C8 C9B H9B1 109.5
C8 C9B H9B2 109.5
H9B1 C9B H9B2 109.5
C8 C9B H9B3 109.5
H9B1 C9B H9B3 109.5
H9B2 C9B H9B3 109.5
C8 O6 Yb1 122.1(6)
C8 O6 H6 117(7)
Yb1 O6 H6 105(7)
C12 N2 C10 112.6(11)
C12 N2 C14 111.8(12)
C10 N2 C14 107.1(9)
C12 N2 Yb1 109.3(6)
C10 N2 Yb1 107.7(5)
C14 N2 Yb1 108.2(7)
N2 C10 C11 111.0(8)
N2 C10 H10A 109.4
C11 C10 H10A 109.4
N2 C10 H10B 109.4
C11 C10 H10B 109.4
H10A C10 H10B 108.0
O7 C11 C10 107.4(8)
O7 C11 H11A 110.2
C10 C11 H11A 110.2
O7 C11 H11B 110.2
C10 C11 H11B 110.2
H11A C11 H11B 108.5
C11 O7 Fe1 128.4(6)
C11 O7 Yb1 126.1(5)
Fe1 O7 Yb1 105.2(2)
C13 C12 N2 118.5(9)
C13 C12 H12A 107.7
N2 C12 H12A 107.7
C13 C12 H12B 107.7
N2 C12 H12B 107.7
H12A C12 H12B 107.1
O8 C13 C12 117.6(9)
O8 C13 H13A 107.9
C12 C13 H13A 107.9
O8 C13 H13B 107.9
C12 C13 H13B 107.9
H13A C13 H13B 107.2
C13 O8 Fe3 131.2(6)
C13 O8 Yb1 120.1(5)
Fe3 O8 Yb1 106.0(2)
C15 C14 N2 112.2(11)
C15 C14 H14A 109.2
N2 C14 H14A 109.2
C15 C14 H14B 109.2
N2 C14 H14B 109.2
H14A C14 H14B 107.9
O9 C15 C14 114.4(11)
O9 C15 C16 110.6(14)
C14 C15 C16 112.2(14)
O9 C15 H15A 106.3
C14 C15 H15A 106.3
C16 C15 H15A 106.3
C15 C16 H16A 109.5
C15 C16 H16B 109.5
H16A C16 H16B 109.5
C15 C16 H16C 109.5
H16A C16 H16C 109.5
H16B C16 H16C 109.5
C15 O9 Yb1 120.9(8)
C15 O9 H9 91(6)
Yb1 O9 H9 125(6)
C19 N3 C17 111.4(7)
C19 N3 C21 109.7(7)
C17 N3 C21 113.6(7)
C19 N3 Yb2 106.8(4)
C17 N3 Yb2 108.5(5)
C21 N3 Yb2 106.4(6)
C18A C17 N3 112.9(9)
N3 C17 C18B 118.2(10)
C18A C17 H17A 109.0
N3 C17 H17A 109.0
C18A C17 H17B 109.0
N3 C17 H17B 109.0
H17A C17 H17B 107.8
N3 C17 H17C 107.8
C18B C17 H17C 107.8
N3 C17 H17D 107.8
C18B C17 H17D 107.8
H17C C17 H17D 107.1
O10 C18A C17 113.8(12)
O10 C18A H18A 108.8
C17 C18A H18A 108.8
O10 C18A H18B 108.8
C17 C18A H18B 108.8
H18A C18A H18B 107.7
O10 C18B C17 107.7(12)
O10 C18B H18C 110.2
C17 C18B H18C 110.2
O10 C18B H18D 110.2
C17 C18B H18D 110.2
H18C C18B H18D 108.5
C18A O10 Fe2 137.6(7)
C18B O10 Fe2 114.7(8)
C18A O10 Yb2 116.5(7)
C18B O10 Yb2 121.8(7)
Fe2 O10 Yb2 105.9(2)
N3 C19 C20 112.1(7)
N3 C19 H19A 109.2
C20 C19 H19A 109.2
N3 C19 H19B 109.2
C20 C19 H19B 109.2
H19A C19 H19B 107.9
O11 C20 C19 108.7(7)
O11 C20 H20A 110.0
C19 C20 H20A 110.0
O11 C20 H20B 110.0
C19 C20 H20B 110.0
H20A C20 H20B 108.3
C20 O11 Fe4 129.0(4)
C20 O11 Yb2 125.2(4)
Fe4 O11 Yb2 105.8(2)
C22 C21 N3 112.3(7)
C22 C21 H21A 109.1
N3 C21 H21A 109.1
C22 C21 H21B 109.1
N3 C21 H21B 109.1
H21A C21 H21B 107.9
O12 C22 C21 109.0(7)
O12 C22 C23 110.8(9)
C21 C22 C23 112.5(9)
O12 C22 H22 108.1
C21 C22 H22 108.1
C23 C22 H22 108.1
C22 C23 H23A 109.5
C22 C23 H23B 109.5
H23A C23 H23B 109.5
C22 C23 H23C 109.5
H23A C23 H23C 109.5
H23B C23 H23C 109.5
C22 O12 Yb2 123.4(5)
C22 O12 H12 106(6)
Yb2 O12 H12 123(6)
C26 N4 C24 113.7(7)
C26 N4 C28 112.1(7)
C24 N4 C28 109.2(7)
C26 N4 Yb2 108.7(5)
C24 N4 Yb2 106.4(5)
C28 N4 Yb2 106.2(6)
N4 C24 C25 112.4(6)
N4 C24 H24A 109.1
C25 C24 H24A 109.1
N4 C24 H24B 109.1
C25 C24 H24B 109.1
H24A C24 H24B 107.9
O13 C25 C24 109.1(7)
O13 C25 H25A 109.9
C24 C25 H25A 109.9
O13 C25 H25B 109.9
C24 C25 H25B 109.9
H25A C25 H25B 108.3
C25 O13 Fe2 131.1(5)
C25 O13 Yb2 124.9(4)
Fe2 O13 Yb2 104.0(2)
N4 C26 C27 115.9(7)
N4 C26 H26A 108.3
C27 C26 H26A 108.3
N4 C26 H26B 108.3
C27 C26 H26B 108.3
H26A C26 H26B 107.4
O14 C27 C26 112.0(7)
O14 C27 H27A 109.2
C26 C27 H27A 109.2
O14 C27 H27B 109.2
C26 C27 H27B 109.2
H27A C27 H27B 107.9
C27 O14 Fe4 130.0(5)
C27 O14 Yb2 119.7(5)
Fe4 O14 Yb2 105.4(2)
C29 C28 N4 111.6(8)
C29 C28 H28A 109.3
N4 C28 H28A 109.3
C29 C28 H28B 109.3
N4 C28 H28B 109.3
H28A C28 H28B 108.0
O15 C29 C28 110.4(8)
O15 C29 C30 113.6(9)
C28 C29 C30 113.0(9)
O15 C29 H29 106.4
C28 C29 H29 106.4
C30 C29 H29 106.4
C29 C30 H30A 109.5
C29 C30 H30B 109.5
H30A C30 H30B 109.5
C29 C30 H30C 109.5
H30A C30 H30C 109.5
H30B C30 H30C 109.5
C29 O15 Yb2 122.9(5)
C29 O15 H15 96(6)
Yb2 O15 H15 104(6)
C31 O16 Fe1 128.5(6)
C31 O17 Fe2 127.6(5)
O16 C31 O17 126.0(8)
O16 C31 C32 116.8(8)
O17 C31 C32 117.2(8)
C37 C32 C33 120.1(9)
C37 C32 C31 120.2(9)
C33 C32 C31 119.6(9)
C34 C33 C32 119.2(10)
C34 C33 H33 120.4
C32 C33 H33 120.4
C35 C34 C33 119.6(10)
C35 C34 H34 120.2
C33 C34 H34 120.2
C36 C35 C34 121.4(10)
C36 C35 H35 119.3
C34 C35 H35 119.3
C35 C36 C37 117.8(10)
C35 C36 H36 121.1
C37 C36 H36 121.1
C32 C37 C36 121.8(10)
C32 C37 H37 119.1
C36 C37 H37 119.1
C38 O18 Fe3 135.1(4)
C38 O19 Fe4 132.3(5)
O19 C38 O18 126.7(6)
O19 C38 C39 117.5(7)
O18 C38 C39 115.8(6)
C40 C39 C44 119.7(7)
C40 C39 C38 121.1(7)
C44 C39 C38 119.2(7)
C39 C40 C41 120.7(8)
C39 C40 H40 119.6
C41 C40 H40 119.6
C40 C41 C42 118.6(7)
C40 C41 H41 120.7
C42 C41 H41 120.7
C43 C42 C41 119.8(7)
C43 C42 H42 120.1
C41 C42 H42 120.1
C42 C43 C44 122.0(8)
C42 C43 H43 119.0
C44 C43 H43 119.0
C43 C44 C39 119.1(7)
C43 C44 H44 120.5
C39 C44 H44 120.5
C45 O20 Fe3 130.8(6)
C45 O21 Fe4 137.7(5)
O20 C45 O21 126.5(8)
O20 C45 C46A 120.4(8)
O21 C45 C46A 113.0(7)
O20 C45 C46B 103.0(11)
O21 C45 C46B 130.0(11)
C47A C46A C51A 120.0
C47A C46A C45 120.9(6)
C51A C46A C45 118.9(6)
C46A C47A C48A 120.0
C46A C47A H47A 120.0
C48A C47A H47A 120.0
C49A C48A C47A 120.0
C49A C48A H48A 120.0
C47A C48A H48A 120.0
C48A C49A C50A 120.0
C48A C49A H49A 120.0
C50A C49A H49A 120.0
C51A C50A C49A 120.0
C51A C50A H50A 120.0
C49A C50A H50A 120.0
C50A C51A C46A 120.0
C50A C51A H51A 120.0
C46A C51A H51A 120.0
C47B C46B C51B 120.0
C47B C46B C45 112.2(16)
C51B C46B C45 127.0(16)
C46B C47B C48B 120.0
C46B C47B H47B 120.0
C48B C47B H47B 120.0
C49B C48B C47B 120.0
C49B C48B H48B 120.0
C47B C48B H48B 120.0
C48B C49B C50B 120.0
C48B C49B H49B 120.0
C50B C49B H49B 120.0
C51B C50B C49B 120.0
C51B C50B H50B 120.0
C49B C50B H50B 120.0
C50B C51B C46B 120.0
C50B C51B H51B 120.0
C46B C51B H51B 120.0
C52B O22 Fe1 139.9(19)
C52A O22 Fe1 133.5(11)
O23A C52A O22 129.1(17)
O23A C52A C53A 113.5(12)
O22 C52A C53A 117.1(16)
C54A C53A C58A 120.0
C54A C53A C52A 121.3(11)
C58A C53A C52A 118.6(11)
C55A C54A C53A 120.0
C55A C54A H54A 120.0
C53A C54A H54A 120.0
C54A C55A C56A 120.0
C54A C55A H55A 120.0
C56A C55A H55A 120.0
C57A C56A C55A 120.0
C57A C56A H56A 120.0
C55A C56A H56A 120.0
C58A C57A C56A 120.0
C58A C57A H57A 120.0
C56A C57A H57A 120.0
C57A C58A C53A 120.0
C57A C58A H58A 120.0
C53A C58A H58A 120.0
O23B C52B O22 119(2)
O23B C52B C53B 124.7(18)
O22 C52B C53B 115.4(19)
C54B C53B C58B 120.0
C54B C53B C52B 117.2(14)
C58B C53B C52B 122.8(14)
C53B C54B C55B 120.0
C53B C54B H54B 120.0
C55B C54B H54B 120.0
C54B C55B C56B 120.0
C54B C55B H55B 120.0
C56B C55B H55B 120.0
C55B C56B C57B 120.0
C55B C56B H56B 120.0
C57B C56B H56B 120.0
C58B C57B C56B 120.0
C58B C57B H57B 120.0
C56B C57B H57B 120.0
C57B C58B C53B 120.0
C57B C58B H58B 120.0
C53B C58B H58B 120.0
C59 O24 Fe2 140.8(6)
O25 C59 O24 125.4(8)
O25 C59 C60 119.3(7)
O24 C59 C60 115.3(7)
C61 C60 C65 119.7(7)
C61 C60 C59 120.6(7)
C65 C60 C59 119.7(8)
C62 C61 C60 121.4(8)
C62 C61 H61 119.3
C60 C61 H61 119.3
C61 C62 C63 119.3(9)
C61 C62 H62 120.4
C63 C62 H62 120.4
C62 C63 C64 120.7(8)
C62 C63 H63 119.7
C64 C63 H63 119.7
C63 C64 C65 120.3(8)
C63 C64 H64 119.8
C65 C64 H64 119.8
C64 C65 C60 118.6(9)
C64 C65 H65 120.7
C60 C65 H65 120.7
C66 O26 Fe3 133.3(5)
O26 C66 O27 124.9(8)
O26 C66 C67A 113.3(8)
O27 C66 C67A 121.7(8)
O26 C66 C67B 127.1(10)
O27 C66 C67B 108.0(10)
C68A C67A C72A 120.0
C68A C67A C66 117.6(7)
C72A C67A C66 122.4(7)
C69A C68A C67A 120.0
C69A C68A H68A 120.0
C67A C68A H68A 120.0
C70A C69A C68A 120.0
C70A C69A H69A 120.0
C68A C69A H69A 120.0
C69A C70A C71A 120.0
C69A C70A H70A 120.0
C71A C70A H70A 120.0
C72A C71A C70A 120.0
C72A C71A H71A 120.0
C70A C71A H71A 120.0
C71A C72A C67A 120.0
C71A C72A H72A 120.0
C67A C72A H72A 120.0
C68B C67B C72B 120.0
C68B C67B C66 126.3(12)
C72B C67B C66 113.7(12)
C67B C68B C69B 120.0
C67B C68B H68B 120.0
C69B C68B H68B 120.0
C68B C69B C70B 120.0
C68B C69B H69B 120.0
C70B C69B H69B 120.0
C71B C70B C69B 120.0
C71B C70B H70B 120.0
C69B C70B H70B 120.0
C70B C71B C72B 120.0
C70B C71B H71B 120.0
C72B C71B H71B 120.0
C71B C72B C67B 120.0
C71B C72B H72B 120.0
C67B C72B H72B 120.0
C73 O28 Fe4 133.5(6)
O29 C73 O28 124.0(8)
O29 C73 C74 118.4(7)
O28 C73 C74 117.6(7)
C79 C74 C75 118.6(9)
C79 C74 C73 121.2(8)
C75 C74 C73 120.2(8)
C76 C75 C74 119.0(10)
C76 C75 H75 120.5
C74 C75 H75 120.5
C77 C76 C75 121.0(11)
C77 C76 H76 119.5
C75 C76 H76 119.5
C78 C77 C76 119.9(11)
C78 C77 H77 120.0
C76 C77 H77 120.0
C77 C78 C79 121.6(13)
C77 C78 H78 119.2
C79 C78 H78 119.2
C74 C79 C78 119.2(11)
C74 C79 H79 120.4
C78 C79 H79 120.4
N81 C81 C82 175(2)
C81 C82 H82A 109.5
C81 C82 H82B 109.5
H82A C82 H82B 109.5
C81 C82 H82C 109.5
H82A C82 H82C 109.5
H82B C82 H82C 109.5

loop_
_geom_bond_atom_site_label_1
_geom_bond_atom_site_label_2
_geom_bond_distance
Yb1 O4 2.220(4)
Yb1 O8 2.258(5)
Yb1 O5 2.268(5)
Yb1 O7 2.278(6)
Yb1 O9 2.312(5)
Yb1 O6 2.344(6)
Yb1 N2 2.521(7)
Yb1 N1 2.554(7)
Yb2 O10 2.232(5)
Yb2 O11 2.252(5)
Yb2 O14 2.262(4)
Yb2 O13 2.274(5)
Yb2 O15 2.333(5)
Yb2 O12 2.337(5)
Yb2 N4 2.525(7)
Yb2 N3 2.542(7)
Fe1 O4 1.946(5)
Fe1 O7 1.956(5)
Fe1 O2 1.972(5)
Fe1 O1 2.015(5)
Fe1 O22 2.022(6)
Fe1 O16 2.080(6)
Fe2 O10 1.957(6)
Fe2 O13 1.967(5)
Fe2 O2 2.003(5)
Fe2 O1 2.010(5)
Fe2 O24 2.011(5)
Fe2 O17 2.084(6)
Fe3 O5 1.947(5)
Fe3 O8 1.961(5)
Fe3 O3 1.977(5)
Fe3 O18 2.018(5)
Fe3 O20 2.057(6)
Fe3 O26 2.083(5)
Fe4 O11 1.962(5)
Fe4 O14 1.962(5)
Fe4 O3 1.984(5)
Fe4 O21 2.029(6)
Fe4 O28 2.034(5)
Fe4 O19 2.057(5)
O1 C1 1.420(9)
C1 H1A 0.9800
C1 H1B 0.9800
C1 H1C 0.9800
O2 C2 1.422(9)
C2 H2A 0.9800
C2 H2B 0.9800
C2 H2C 0.9800
O3 H3 0.92(4)
N1 C7 1.458(11)
N1 C3 1.474(10)
N1 C5 1.479(10)
C3 C4 1.499(13)
C3 H3A 0.9900
C3 H3B 0.9900
C4 O4 1.413(10)
C4 H4A 0.9900
C4 H4B 0.9900
C5 C6 1.516(11)
C5 H5A 0.9900
C5 H5B 0.9900
C6 O5 1.401(9)
C6 H6A 0.9900
C6 H6B 0.9900
C7 C8 1.492(17)
C7 H7A 0.9900
C7 H7B 0.9900
C8 O6 1.447(14)
C8 C9A 1.539(19)
C8 C9B 1.570(19)
C8 H8A 1.0000
C8 H8B 0.9974
C9A H9A1 0.9800
C9A H9A2 0.9800
C9A H9A3 0.9800
C9B H9B1 0.9800
C9B H9B2 0.9800
C9B H9B3 0.9800
O6 H6 0.93(4)
N2 C12 1.446(15)
N2 C10 1.476(13)
N2 C14 1.501(15)
C10 C11 1.527(14)
C10 H10A 0.9900
C10 H10B 0.9900
C11 O7 1.420(10)
C11 H11A 0.9900
C11 H11B 0.9900
C12 C13 1.405(16)
C12 H12A 0.9900
C12 H12B 0.9900
C13 O8 1.377(10)
C13 H13A 0.9900
C13 H13B 0.9900
C14 C15 1.41(2)
C14 H14A 0.9900
C14 H14B 0.9900
C15 O9 1.422(14)
C15 C16 1.53(2)
C15 H15A 1.0000
C16 H16A 0.9800
C16 H16B 0.9800
C16 H16C 0.9800
O9 H9 0.93(4)
N3 C19 1.476(11)
N3 C17 1.473(12)
N3 C21 1.502(10)
C17 C18A 1.434(18)
C17 C18B 1.49(2)
C17 H17A 0.9900
C17 H17B 0.9900
C17 H17C 0.9900
C17 H17D 0.9900
C18A O10 1.402(17)
C18A H18A 0.9900
C18A H18B 0.9900
C18B O10 1.458(18)
C18B H18C 0.9900
C18B H18D 0.9900
C19 C20 1.508(11)
C19 H19A 0.9900
C19 H19B 0.9900
C20 O11 1.409(10)
C20 H20A 0.9900
C20 H20B 0.9900
C21 C22 1.493(14)
C21 H21A 0.9900
C21 H21B 0.9900
C22 O12 1.454(11)
C22 C23 1.503(13)
C22 H22 1.0000
C23 H23A 0.9800
C23 H23B 0.9800
C23 H23C 0.9800
O12 H12 0.91(4)
N4 C26 1.447(11)
N4 C24 1.491(10)
N4 C28 1.525(11)
C24 C25 1.504(11)
C24 H24A 0.9900
C24 H24B 0.9900
C25 O13 1.403(9)
C25 H25A 0.9900
C25 H25B 0.9900
C26 C27 1.494(12)
C26 H26A 0.9900
C26 H26B 0.9900
C27 O14 1.408(10)
C27 H27A 0.9900
C27 H27B 0.9900
C28 C29 1.463(15)
C28 H28A 0.9900
C28 H28B 0.9900
C29 O15 1.413(11)
C29 C30 1.524(13)
C29 H29 1.0000
C30 H30A 0.9800
C30 H30B 0.9800
C30 H30C 0.9800
O15 H15 0.93(4)
O16 C31 1.259(10)
O17 C31 1.277(11)
C31 C32 1.487(12)
C32 C37 1.351(14)
C32 C33 1.403(13)
C33 C34 1.395(14)
C33 H33 0.9500
C34 C35 1.392(16)
C34 H34 0.9500
C35 C36 1.374(16)
C35 H35 0.9500
C36 C37 1.415(14)
C36 H36 0.9500
C37 H37 0.9500
O18 C38 1.276(9)
O19 C38 1.251(8)
C38 C39 1.499(9)
C39 C40 1.390(10)
C39 C44 1.394(11)
C40 C41 1.394(11)
C40 H40 0.9500
C41 C42 1.409(13)
C41 H41 0.9500
C42 C43 1.361(12)
C42 H42 0.9500
C43 C44 1.380(10)
C43 H43 0.9500
C44 H44 0.9500
O20 C45 1.257(10)
O21 C45 1.262(10)
C45 C46A 1.499(10)
C45 C46B 1.532(16)
C46A C47A 1.3900
C46A C51A 1.3900
C47A C48A 1.3900
C47A H47A 0.9500
C48A C49A 1.3900
C48A H48A 0.9500
C49A C50A 1.3900
C49A H49A 0.9500
C50A C51A 1.3900
C50A H50A 0.9500
C51A H51A 0.9500
C46B C47B 1.3900
C46B C51B 1.3900
C47B C48B 1.3900
C47B H47B 0.9500
C48B C49B 1.3900
C48B H48B 0.9500
C49B C50B 1.3900
C49B H49B 0.9500
C50B C51B 1.3900
C50B H50B 0.9500
C51B H51B 0.9500
O22 C52B 1.260(17)
O22 C52A 1.308(14)
O23A C52A 1.25(2)
C52A C53A 1.495(19)
C53A C54A 1.3900
C53A C58A 1.3900
C54A C55A 1.3900
C54A H54A 0.9500
C55A C56A 1.3900
C55A H55A 0.9500
C56A C57A 1.3900
C56A H56A 0.9500
C57A C58A 1.3900
C57A H57A 0.9500
C58A H58A 0.9500
O23B C52B 1.24(2)
C52B C53B 1.48(2)
C53B C54B 1.3900
C53B C58B 1.3900
C54B C55B 1.3900
C54B H54B 0.9500
C55B C56B 1.3900
C55B H55B 0.9500
C56B C57B 1.3900
C56B H56B 0.9500
C57B C58B 1.3900
C57B H57B 0.9500
C58B H58B 0.9500
O24 C59 1.259(9)
O25 C59 1.253(10)
C59 C60 1.498(11)
C60 C61 1.389(12)
C60 C65 1.405(10)
C61 C62 1.377(12)
C61 H61 0.9500
C62 C63 1.383(13)
C62 H62 0.9500
C63 C64 1.389(14)
C63 H63 0.9500
C64 C65 1.402(12)
C64 H64 0.9500
C65 H65 0.9500
O26 C66 1.236(10)
O27 C66 1.254(10)
C66 C67A 1.506(11)
C66 C67B 1.529(14)
C67A C68A 1.3900
C67A C72A 1.3900
C68A C69A 1.3900
C68A H68A 0.9500
C69A C70A 1.3900
C69A H69A 0.9500
C70A C71A 1.3900
C70A H70A 0.9500
C71A C72A 1.3900
C71A H71A 0.9500
C72A H72A 0.9500
C67B C68B 1.3900
C67B C72B 1.3900
C68B C69B 1.3900
C68B H68B 0.9500
C69B C70B 1.3900
C69B H69B 0.9500
C70B C71B 1.3900
C70B H70B 0.9500
C71B C72B 1.3900
C71B H71B 0.9500
C72B H72B 0.9500
O28 C73 1.262(9)
O29 C73 1.249(9)
C73 C74 1.486(11)
C74 C79 1.375(13)
C74 C75 1.394(11)
C75 C76 1.383(13)
C75 H75 0.9500
C76 C77 1.345(18)
C76 H76 0.9500
C77 C78 1.324(18)
C77 H77 0.9500
C78 C79 1.380(16)
C78 H78 0.9500
C79 H79 0.9500
N81 C81 1.117(18)
C81 C82 1.398(18)
C82 H82A 0.9800
C82 H82B 0.9800
C82 H82C 0.9800

loop_
_geom_hbond_atom_site_label_D
_geom_hbond_atom_site_label_H
_geom_hbond_atom_site_label_A
_geom_hbond_distance_DH
_geom_hbond_distance_HA
_geom_hbond_distance_DA
_geom_hbond_angle_DHA
O6 H6 O23A 0.93(4) 1.60(7) 2.448(17) 149(10)
O6 H6 O23B 0.93(4) 1.95(6) 2.84(2) 159(10)
O9 H9 O27 0.93(4) 1.70(5) 2.579(9) 157(10)
O12 H12 O25 0.91(4) 1.71(5) 2.597(8) 164(9)
O15 H15 O29 0.93(4) 1.76(6) 2.569(8) 144(8)

loop_
_platon_squeeze_void_nr
_platon_squeeze_void_average_x
_platon_squeeze_void_average_y
_platon_squeeze_void_average_z
_platon_squeeze_void_volume
_platon_squeeze_void_count_electrons
_platon_squeeze_void_content
1 -0.057 0.500 0.500 376 84 '4 MeCN (= 88 e)'
